data_2108896
loop_
_publ_author_name
'Iqbal, Alia'
'Mehmood, Arshad'
'Noureen, Sajida'
'Lecomte, Claude'
'Ahmed, Maqsood'

_publ_section_title
;
 Crystal engineering of co-crystal of nicotinic acid and pyrogallol: an
 experimental and theoretical electron density analysis
;
_journal_issue 6
_journal_name_full 'Acta Crystallographica Section B'
_journal_page_first 1035
_journal_page_last 1047
_journal_paper_doi 10.1107/S2052520621009124
_journal_volume 77
_journal_year 2021
_chemical_formula_moiety 'C12 H11 N O5'
_chemical_formula_sum 'C12 H11 N O5'
_chemical_formula_weight 249.209
_space_group_IT_number 29
_space_group_name_Hall 'P 2c -2ac'
_space_group_name_H-M_alt 'P c a 21'
_symmetry_cell_setting orthorhombic
_symmetry_space_group_name_Hall 'P 2c -2ac'
_symmetry_space_group_name_H-M 'P c a 21'
_atom_sites_solution_hydrogens difmap
_atom_sites_solution_primary direct
_atom_sites_solution_secondary difmap
_audit_creation_method 'MoPro v18                '
_cell_angle_alpha 90.
_cell_angle_beta 90.
_cell_angle_gamma 90.
_cell_formula_units_Z 8
_cell_length_a 13.6648(4)
_cell_length_b 11.9321(3)
_cell_length_c 12.9678(4)
_cell_volume 2114.40(10)
_computing_structure_refinement 'MoPro (J. Appl. Cryst. 2005, 38, 38-54)'
_diffrn_measured_fraction_theta_full 0.468
_diffrn_measured_fraction_theta_max 0.481
_diffrn_radiation_source 'fine-focus sealed tube'
_diffrn_radiation_type MoK\a
_diffrn_radiation_wavelength 0.71073
_diffrn_reflns_av_sigmaI/netI 0.06704
_diffrn_reflns_limit_h_max 30
_diffrn_reflns_limit_h_min 0
_diffrn_reflns_limit_k_max 26
_diffrn_reflns_limit_k_min 0
_diffrn_reflns_limit_l_max 28
_diffrn_reflns_limit_l_min -28
_diffrn_reflns_theta_full 25.74
_diffrn_reflns_theta_max 52.16
_diffrn_reflns_theta_min 1.71
_exptl_crystal_density_diffrn 1.566
_exptl_crystal_density_method 'not measured'
_exptl_crystal_F_000 1040
_refine_diff_density_max 0.15
_refine_diff_density_min -0.12
_refine_ls_abs_structure_details 'Rogers (1981), 11836 Friedel pairs'
_refine_ls_abs_structure_Rogers 1.
_refine_ls_extinction_method none
_refine_ls_goodness_of_fit_ref 0.088
_refine_ls_hydrogen_treatment constr
_refine_ls_matrix_type full
_refine_ls_number_parameters 707
_refine_ls_number_reflns 24319
_refine_ls_number_restraints 0
_refine_ls_restrained_S_all 0.000
_refine_ls_R_factor_all 0.0045
_refine_ls_R_factor_gt 0.0045
_refine_ls_shift/su_max -0.193
_refine_ls_shift/su_mean 0.001
_refine_ls_structure_factor_coef F
_refine_ls_weighting_scheme sigma
_refine_ls_wR_factor_gt 0.0045
_refine_ls_wR_factor_ref 0.0046
_reflns_number_gt 24319
_reflns_number_total 24319
_reflns_threshold_expression >2.0sigma(I)
_cod_data_source_file px5041sup1.cif
_cod_data_source_block theoretical
_cod_depositor_comments
;

2022-12-20
Z value and formula fixed to values more according to usual
chemical conventions.                 miguel
;
_cod_original_formula_sum 'C24 H22 N2 O10'
_cod_original_formula_weight 498.418
_cod_original_formula_moiety 'C24 H22 N2 O10'
_cod_original_formula_units_Z 4
_cod_original_sg_symbol_Hall 'P ?'
_cod_original_sg_symbol_H-M Pca21
_cod_database_code 2108896
_publcif_info_exptl_table_max_cols 4
_publcif_info_exptl_table_use_headnotes n
_publcif_funding_html
;
;

loop_
_symmetry_equiv_pos_as_xyz
'x, y, z'
'-x, -y, z+1/2'
'x+1/2, -y, z'
'-x+1/2, y, z+1/2'

loop_
_atom_site_type_symbol
_atom_site_label
_atom_site_fract_x
_atom_site_fract_y
_atom_site_fract_z
_atom_site_U_iso_or_equiv
_atom_site_adp_type
_atom_site_occupancy
_atom_site_calc_flag
_atom_site_refinement_flags_posn
_atom_site_refinement_flags_adp
_atom_site_disorder_assembly
_atom_site_disorder_group
O O1 0.68089 0.64338 0.59216 0. Uani 1 d . . . .
N N1 0.68879 0.35067 0.42022 0. Uani 1 d . . . .
H H1 0.68542 0.26970 0.45767 0. Uani 1 d R U . .
C C1 0.68310 0.44394 0.47777 0. Uani 1 d . . . .
H H1A 0.67264 0.43149 0.55994 0. Uani 1 d R U . .
O O2 0.68751 0.74535 0.44775 0. Uani 1 d . . . .
N N2 0.67968 -0.14699 0.67341 0. Uani 1 d . . . .
H H2 0.68142 -0.22544 0.63292 0. Uani 1 d R U . .
C C2 0.68699 0.54859 0.43124 0. Uani 1 d . . . .
O O3 0.68262 0.14656 0.50446 0. Uani 1 d . . . .
C C3 0.69545 0.55391 0.32407 0. Uani 1 d . . . .
H H3 0.69961 0.63472 0.28540 0. Uani 1 d R U . .
O O4 0.67793 0.24873 0.64886 0. Uani 1 d . . . .
C C4 0.70137 0.45578 0.26628 0. Uani 1 d . . . .
H H4 0.71005 0.46010 0.18309 0. Uani 1 d R U . .
C C5 0.69796 0.35402 0.31714 0. Uani 1 d . . . .
H H5 0.70276 0.27447 0.27700 0. Uani 1 d R U . .
O O5 0.56142 0.40687 0.73084 0. Uani 1 d . . . .
H H5A 0.59770 0.33497 0.72808 0. Uani 1 d R U . .
O O6 0.58031 0.28227 0.91177 0. Uani 1 d . . . .
H H6 0.57567 0.25490 0.98322 0. Uani 1 d R U . .
C C6 0.68413 0.65409 0.49492 0. Uani 1 d . . . .
C C7 0.68004 -0.05258 0.61693 0. Uani 1 d . . . .
H H7 0.68028 -0.06381 0.53381 0. Uani 1 d R U . .
O O7 0.54118 0.63227 0.73962 0. Uani 1 d . . . .
H H7A 0.57965 0.59878 0.68262 0. Uani 1 d R U . .
O O8 0.57046 1.13640 0.32854 0. Uani 1 d . . . .
H H8 0.59802 1.10558 0.39316 0. Uani 1 d R U . .
C C8 0.67825 0.05126 0.66529 0. Uani 1 d . . . .
C C9 0.67576 0.05491 0.77276 0. Uani 1 d . . . .
H H9 0.67291 0.13636 0.81048 0. Uani 1 d R U . .
O O9 0.54934 1.19663 0.12436 0. Uani 1 d . . . .
H H9A 0.52812 1.24270 0.18345 0. Uani 1 d R U . .
C C10 0.67775 -0.04442 0.82949 0. Uani 1 d . . . .
H H10 0.67840 -0.04237 0.91312 0. Uani 1 d R U . .
O O10 0.58559 0.91926 0.38292 0. Uani 1 d . . . .
H H10A 0.61285 0.84288 0.39514 0. Uani 1 d R U . .
C C11 0.67917 -0.14552 0.77705 0. Uani 1 d . . . .
H H11 0.68115 -0.22717 0.81377 0. Uani 1 d R U . .
C C12 0.67900 0.15754 0.60179 0. Uani 1 d . . . .
C C13 0.56219 0.45555 0.82561 0. Uani 1 d . . . .
C C14 0.57020 0.39610 0.91852 0. Uani 1 d . . . .
C C15 0.56854 0.45320 1.01247 0. Uani 1 d . . . .
H H15 0.57417 0.40514 1.08339 0. Uani 1 d R U . .
C C16 0.55733 0.56933 1.01458 0. Uani 1 d . . . .
H H16 0.55363 0.61002 1.08941 0. Uani 1 d R U . .
C C17 0.54836 0.62918 0.92287 0. Uani 1 d . . . .
H H17 0.53691 0.71936 0.92107 0. Uani 1 d R U . .
C C18 0.55110 0.57225 0.82929 0. Uani 1 d . . . .
C C19 0.56857 1.05467 0.25473 0. Uani 1 d . . . .
C C20 0.55770 1.08588 0.15179 0. Uani 1 d . . . .
C C21 0.55608 1.00477 0.07452 0. Uani 1 d . . . .
H H21 0.54382 1.03094 -0.00484 0. Uani 1 d R U . .
C C22 0.56524 0.89209 0.10087 0. Uani 1 d . . . .
H H22 0.56226 0.82760 0.04160 0. Uani 1 d R U . .
C C23 0.57463 0.85923 0.20385 0. Uani 1 d . . . .
H H23 0.58124 0.77089 0.22372 0. Uani 1 d R U . .
C C24 0.57652 0.94092 0.28045 0. Uani 1 d . . . .

loop_
_atom_site_aniso_label
_atom_site_aniso_U_11
_atom_site_aniso_U_22
_atom_site_aniso_U_33
_atom_site_aniso_U_12
_atom_site_aniso_U_13
_atom_site_aniso_U_23
O1 0. 0. 0. 0. 0. 0.
N1 0. 0. 0. 0. 0. 0.
H1 0. 0. 0. 0. 0. 0.
C1 0. 0. 0. 0. 0. 0.
H1A 0. 0. 0. 0. 0. 0.
O2 0. 0. 0. 0. 0. 0.
N2 0. 0. 0. 0. 0. 0.
H2 0. 0. 0. 0. 0. 0.
C2 0. 0. 0. 0. 0. 0.
O3 0. 0. 0. 0. 0. 0.
C3 0. 0. 0. 0. 0. 0.
H3 0. 0. 0. 0. 0. 0.
O4 0. 0. 0. 0. 0. 0.
C4 0. 0. 0. 0. 0. 0.
H4 0. 0. 0. 0. 0. 0.
C5 0. 0. 0. 0. 0. 0.
H5 0. 0. 0. 0. 0. 0.
O5 0. 0. 0. 0. 0. 0.
H5A 0. 0. 0. 0. 0. 0.
O6 0. 0. 0. 0. 0. 0.
H6 0. 0. 0. 0. 0. 0.
C6 0. 0. 0. 0. 0. 0.
C7 0. 0. 0. 0. 0. 0.
H7 0. 0. 0. 0. 0. 0.
O7 0. 0. 0. 0. 0. 0.
H7A 0. 0. 0. 0. 0. 0.
O8 0. 0. 0. 0. 0. 0.
H8 0. 0. 0. 0. 0. 0.
C8 0. 0. 0. 0. 0. 0.
C9 0. 0. 0. 0. 0. 0.
H9 0. 0. 0. 0. 0. 0.
O9 0. 0. 0. 0. 0. 0.
H9A 0. 0. 0. 0. 0. 0.
C10 0. 0. 0. 0. 0. 0.
H10 0. 0. 0. 0. 0. 0.
O10 0. 0. 0. 0. 0. 0.
H10A 0. 0. 0. 0. 0. 0.
C11 0. 0. 0. 0. 0. 0.
H11 0. 0. 0. 0. 0. 0.
C12 0. 0. 0. 0. 0. 0.
C13 0. 0. 0. 0. 0. 0.
C14 0. 0. 0. 0. 0. 0.
C15 0. 0. 0. 0. 0. 0.
H15 0. 0. 0. 0. 0. 0.
C16 0. 0. 0. 0. 0. 0.
H16 0. 0. 0. 0. 0. 0.
C17 0. 0. 0. 0. 0. 0.
H17 0. 0. 0. 0. 0. 0.
C18 0. 0. 0. 0. 0. 0.
C19 0. 0. 0. 0. 0. 0.
C20 0. 0. 0. 0. 0. 0.
C21 0. 0. 0. 0. 0. 0.
H21 0. 0. 0. 0. 0. 0.
C22 0. 0. 0. 0. 0. 0.
H22 0. 0. 0. 0. 0. 0.
C23 0. 0. 0. 0. 0. 0.
H23 0. 0. 0. 0. 0. 0.
C24 0. 0. 0. 0. 0. 0.

loop_
_atom_type_symbol
_atom_type_description
_atom_type_scat_dispersion_real
_atom_type_scat_dispersion_imag
_atom_type_scat_source
C C 0.0000 0.0000 'Su & Coppens. Acta. Cryst. (1997) A53, 749-762. '
H H 0.0000 0.0000 'Su & Coppens. Acta. Cryst. (1997) A53, 749-762. '
N N 0.0000 0.0000 'Su & Coppens. Acta. Cryst. (1997) A53, 749-762. '
O O 0.0000 0.0000 'Su & Coppens. Acta. Cryst. (1997) A53, 749-762. '

loop_
_geom_angle_atom_site_label_1
_geom_angle_atom_site_label_2
_geom_angle_atom_site_label_3
_geom_angle
_geom_angle_site_symmetry_1
_geom_angle_site_symmetry_2
_geom_angle_site_symmetry_3
_geom_angle_publ_flag
C1 N1 C5 122.279 . . . ?
C1 N1 H1 119.229 . . . ?
C5 N1 H1 118.490 . . . ?
N1 C1 C2 120.140 . . . ?
N1 C1 H1A 116.106 . . . ?
C2 C1 H1A 123.709 . . . ?
C7 N2 C11 122.285 . . . ?
C7 N2 H2 117.668 . . . ?
C11 N2 H2 120.033 . . . ?
C6 C2 C1 120.840 . . . ?
C6 C2 C3 120.668 . . . ?
C1 C2 C3 118.482 . . . ?
C2 C3 C4 120.154 . . . ?
C2 C3 H3 120.219 . . . ?
C4 C3 H3 119.603 . . . ?
C5 C4 C3 118.668 . . . ?
C5 C4 H4 121.270 . . . ?
C3 C4 H4 120.049 . . . ?
N1 C5 C4 120.269 . . . ?
N1 C5 H5 117.213 . . . ?
C4 C5 H5 122.518 . . . ?
C13 O5 H5A 113.485 . . . ?
C14 O6 H6 105.222 . . . ?
O2 C6 O1 125.152 . . . ?
O2 C6 C2 117.313 . . . ?
O1 C6 C2 117.512 . . . ?
N2 C7 C8 120.115 . . . ?
N2 C7 H7 115.947 . . . ?
C8 C7 H7 123.926 . . . ?
C18 O7 H7A 111.661 . . . ?
C19 O8 H8 109.579 . . . ?
C12 C8 C7 120.145 . . . ?
C12 C8 C9 121.208 . . . ?
C7 C8 C9 118.646 . . . ?
C8 C9 C10 119.985 . . . ?
C8 C9 H9 118.533 . . . ?
C10 C9 H9 121.479 . . . ?
C20 O9 H9A 111.064 . . . ?
C11 C10 C9 118.775 . . . ?
C11 C10 H10 120.691 . . . ?
C9 C10 H10 120.533 . . . ?
C24 O10 H10A 111.293 . . . ?
N2 C11 C10 120.159 . . . ?
N2 C11 H11 115.280 . . . ?
C10 C11 H11 124.553 . . . ?
O4 C12 O3 125.211 . . . ?
O4 C12 C8 117.703 . . . ?
O3 C12 C8 117.071 . . . ?
O5 C13 C18 117.040 . . . ?
O5 C13 C14 124.133 . . . ?
C18 C13 C14 118.795 . . . ?
O6 C14 C13 117.070 . . . ?
O6 C14 C15 122.822 . . . ?
C13 C14 C15 120.106 . . . ?
C14 C15 C16 120.260 . . . ?
C14 C15 H15 118.681 . . . ?
C16 C15 H15 121.039 . . . ?
C17 C16 C15 120.167 . . . ?
C17 C16 H16 121.976 . . . ?
C15 C16 H16 117.829 . . . ?
C18 C17 C16 119.480 . . . ?
C18 C17 H17 117.921 . . . ?
C16 C17 H17 122.571 . . . ?
O7 C18 C13 120.017 . . . ?
O7 C18 C17 118.791 . . . ?
C13 C18 C17 121.184 . . . ?
O8 C19 C20 118.825 . . . ?
O8 C19 C24 121.519 . . . ?
C20 C19 C24 119.655 . . . ?
O9 C20 C19 120.932 . . . ?
O9 C20 C21 118.743 . . . ?
C19 C20 C21 120.322 . . . ?
C20 C21 C22 119.517 . . . ?
C20 C21 H21 118.887 . . . ?
C22 C21 H21 121.517 . . . ?
C21 C22 C23 120.897 . . . ?
C21 C22 H22 120.389 . . . ?
C23 C22 H22 118.669 . . . ?
C24 C23 C22 119.147 . . . ?
C24 C23 H23 120.493 . . . ?
C22 C23 H23 120.356 . . . ?
O10 C24 C19 115.066 . . . ?
O10 C24 C23 124.485 . . . ?
C19 C24 C23 120.448 . . . ?

loop_
_geom_bond_atom_site_label_1
_geom_bond_atom_site_label_2
_geom_bond_distance
_geom_bond_site_symmetry_2
_geom_bond_publ_flag
O1 C6 1.26815 . ?
N1 C1 1.34212 . ?
N1 C5 1.34318 . ?
N1 H1 1.08236 . ?
C1 C2 1.38791 . ?
C1 H1A 1.08538 . ?
O2 C6 1.24978 . ?
N2 C7 1.34360 . ?
N2 C11 1.34410 . ?
N2 H2 1.07363 . ?
C2 C6 1.50609 . ?
C2 C3 1.39598 . ?
O3 C12 1.26998 . ?
C3 C4 1.39257 . ?
C3 H3 1.08830 . ?
O4 C12 1.24776 . ?
C4 C5 1.38261 . ?
C4 H4 1.08649 . ?
C5 H5 1.08455 . ?
O5 C13 1.35935 . ?
O5 H5A 0.99144 . ?
O6 C14 1.36813 . ?
O6 H6 0.98446 . ?
C7 C8 1.38898 . ?
C7 H7 1.08622 . ?
O7 C18 1.37241 . ?
O7 H7A 0.99117 . ?
O8 C19 1.36659 . ?
O8 H8 0.98960 . ?
C8 C12 1.51196 . ?
C8 C9 1.39477 . ?
C9 C10 1.39528 . ?
C9 H9 1.08869 . ?
O9 C20 1.37327 . ?
O9 H9A 0.98662 . ?
C10 C11 1.38482 . ?
C10 H10 1.08481 . ?
O10 C24 1.35933 . ?
O10 H10A 0.99733 . ?
C11 H11 1.08480 . ?
C13 C18 1.40146 . ?
C13 C14 1.40252 . ?
C14 C15 1.39601 . ?
C15 C16 1.39438 . ?
C15 H15 1.08662 . ?
C16 C17 1.39257 . ?
C16 H16 1.08624 . ?
C17 C18 1.39126 . ?
C17 H17 1.08756 . ?
C19 C20 1.39384 . ?
C19 C24 1.40195 . ?
C20 C21 1.39329 . ?
C21 C22 1.39279 . ?
C21 H21 1.08852 . ?
C22 C23 1.39767 . ?
C22 H22 1.08835 . ?
C23 C24 1.39199 . ?
C23 H23 1.08887 . ?

loop_
_geom_hbond_atom_site_label_D
_geom_hbond_atom_site_label_H
_geom_hbond_atom_site_label_A
_geom_hbond_distance_DH
_geom_hbond_distance_HA
_geom_hbond_distance_DA
_geom_hbond_angle_DHA
_geom_hbond_site_symmetry_A
N2 H2 O1 1.074 1.652 2.7142 169.27 1_545
N2 H2 O2 1.074 2.428 3.1977 127.56 1_545
N2 H2 C6 1.074 2.296 3.3158 158.06 1_545
C5 H5 O8 1.085 2.536 3.1305 113.52 1_545
C7 H7 O2 1.086 2.538 3.2615 123.18 1_545
C7 H7 O10 1.086 2.355 3.3148 146.47 1_545
O6 H6 O9 0.984 1.991 2.9704 173.14 1_546
C15 H15 O9 1.087 2.567 3.3980 132.64 1_546
N1 H1 O3 1.082 1.590 2.6705 175.63 1
N1 H1 O4 1.082 2.494 3.2082 122.50 1
N1 H1 C12 1.082 2.300 3.2974 152.31 1
C1 H1A O4 1.085 2.468 3.2177 125.16 1
O5 H5A O4 0.991 1.821 2.6880 144.13 1
O7 H7A O1 0.991 1.890 2.7054 137.51 1
O8 H8 O10 0.990 2.234 2.6931 106.89 1
C9 H9 O6 1.089 2.521 3.5085 150.27 1
O9 H9A O8 0.987 2.342 2.7587 104.46 1
O10 H10A O2 0.997 1.691 2.6368 156.67 1
O8 H8 O3 0.990 1.913 2.7510 140.71 1_565
C11 H11 O2 1.085 2.519 3.1487 115.93 4_645
C5 H5 O4 1.085 2.348 3.0359 119.75 4_654
C15 H15 O7 1.087 2.605 3.4590 134.89 2_665
C16 H16 O5 1.086 2.424 3.2525 131.99 2_665
O9 H9A O7 0.987 1.911 2.8164 151.22 2_674
C21 H21 O10 1.089 2.366 3.2776 140.23 2_674
C17 H17 O8 1.088 2.560 3.4578 139.25 2_675

loop_
_geom_torsion_atom_site_label_1
_geom_torsion_atom_site_label_2
_geom_torsion_atom_site_label_3
_geom_torsion_atom_site_label_4
_geom_torsion_site_symmetry_1
_geom_torsion_site_symmetry_2
_geom_torsion_site_symmetry_3
_geom_torsion_site_symmetry_4
_geom_torsion
_geom_torsion_publ_flag
O1 C6 C2 C1 . . . . 1.97 ?
O1 C6 C2 C3 . . . . -176.83 ?
N1 C1 C2 C6 . . . . -177.93 ?
N1 C1 C2 C3 . . . . 0.90 ?
N1 C5 C4 C3 . . . . 0.21 ?
N1 C5 C4 H4 . . . . 178.91 ?
H1 N1 C1 C2 . . . . -179.81 ?
H1 N1 C1 H1A . . . . -2.14 ?
H1 N1 C5 C4 . . . . 179.24 ?
H1 N1 C5 H5 . . . . -1.02 ?
C1 N1 C5 C4 . . . . -0.34 ?
C1 N1 C5 H5 . . . . 179.40 ?
C1 C2 C6 O2 . . . . -179.71 ?
C1 C2 C3 C4 . . . . -1.01 ?
C1 C2 C3 H3 . . . . -179.22 ?
H1A C1 N1 C5 . . . . 177.43 ?
H1A C1 C2 C6 . . . . 4.59 ?
H1A C1 C2 C3 . . . . -176.58 ?
O2 C6 C2 C3 . . . . 1.49 ?
N2 C7 C8 C12 . . . . 179.79 ?
N2 C7 C8 C9 . . . . -0.20 ?
N2 C11 C10 C9 . . . . 0.70 ?
N2 C11 C10 H10 . . . . -179.10 ?
H2 N2 C7 C8 . . . . -179.75 ?
H2 N2 C7 H7 . . . . 1.45 ?
H2 N2 C11 C10 . . . . 179.47 ?
H2 N2 C11 H11 . . . . 0.42 ?
C2 C1 N1 C5 . . . . -0.23 ?
C2 C3 C4 C5 . . . . 0.47 ?
C2 C3 C4 H4 . . . . -178.25 ?
O3 C12 C8 C7 . . . . -0.90 ?
O3 C12 C8 C9 . . . . 179.09 ?
C3 C4 C5 H5 . . . . -179.50 ?
H3 C3 C2 C6 . . . . -0.39 ?
H3 C3 C4 C5 . . . . 178.69 ?
H3 C3 C4 H4 . . . . -0.03 ?
O4 C12 C8 C7 . . . . -179.57 ?
O4 C12 C8 C9 . . . . 0.43 ?
C4 C3 C2 C6 . . . . 177.82 ?
H4 C4 C5 H5 . . . . -0.81 ?
O5 C13 C18 O7 . . . . -0.72 ?
O5 C13 C18 C17 . . . . 178.28 ?
O5 C13 C14 O6 . . . . 1.73 ?
O5 C13 C14 C15 . . . . -178.82 ?
H5A O5 C13 C18 . . . . 153.93 ?
H5A O5 C13 C14 . . . . -28.17 ?
O6 C14 C13 C18 . . . . 179.60 ?
O6 C14 C15 C16 . . . . -179.54 ?
O6 C14 C15 H15 . . . . -1.16 ?
H6 O6 C14 C13 . . . . -172.49 ?
H6 O6 C14 C15 . . . . 8.08 ?
C7 N2 C11 C10 . . . . 0.83 ?
C7 N2 C11 H11 . . . . -178.22 ?
C7 C8 C9 C10 . . . . 1.70 ?
C7 C8 C9 H9 . . . . -178.82 ?
H7 C7 N2 C11 . . . . -179.88 ?
H7 C7 C8 C12 . . . . -1.51 ?
H7 C7 C8 C9 . . . . 178.49 ?
O7 C18 C13 C14 . . . . -178.74 ?
O7 C18 C17 C16 . . . . 179.36 ?
O7 C18 C17 H17 . . . . 1.23 ?
H7A O7 C18 C13 . . . . -33.88 ?
H7A O7 C18 C17 . . . . 147.10 ?
O8 C19 C20 O9 . . . . 0.23 ?
O8 C19 C20 C21 . . . . 179.61 ?
O8 C19 C24 O10 . . . . 0.30 ?
O8 C19 C24 C23 . . . . -179.85 ?
H8 O8 C19 C20 . . . . -162.99 ?
H8 O8 C19 C24 . . . . 17.52 ?
C8 C7 N2 C11 . . . . -1.08 ?
C8 C9 C10 C11 . . . . -1.95 ?
C8 C9 C10 H10 . . . . 177.85 ?
C9 C10 C11 H11 . . . . 179.65 ?
H9 C9 C8 C12 . . . . 1.19 ?
H9 C9 C10 C11 . . . . 178.59 ?
H9 C9 C10 H10 . . . . -1.61 ?
O9 C20 C19 C24 . . . . 179.73 ?
O9 C20 C21 C22 . . . . 179.49 ?
O9 C20 C21 H21 . . . . -3.67 ?
H9A O9 C20 C19 . . . . -20.77 ?
H9A O9 C20 C21 . . . . 159.85 ?
C10 C9 C8 C12 . . . . -178.29 ?
H10 C10 C11 H11 . . . . -0.14 ?
O10 C24 C19 C20 . . . . -179.19 ?
O10 C24 C23 C22 . . . . -179.82 ?
O10 C24 C23 H23 . . . . -0.53 ?
H10A O10 C24 C19 . . . . -160.94 ?
H10A O10 C24 C23 . . . . 19.21 ?
C13 C18 C17 C16 . . . . 0.35 ?
C13 C18 C17 H17 . . . . -177.78 ?
C13 C14 C15 C16 . . . . 1.04 ?
C13 C14 C15 H15 . . . . 179.43 ?
C14 C13 C18 C17 . . . . 0.26 ?
C14 C15 C16 C17 . . . . -0.42 ?
C14 C15 C16 H16 . . . . 177.70 ?
C15 C14 C13 C18 . . . . -0.95 ?
C15 C16 C17 C18 . . . . -0.28 ?
C15 C16 C17 H17 . . . . 177.77 ?
H15 C15 C16 C17 . . . . -178.76 ?
H15 C15 C16 H16 . . . . -0.65 ?
H16 C16 C17 C18 . . . . -178.31 ?
H16 C16 C17 H17 . . . . -0.27 ?
C19 C20 C21 C22 . . . . 0.11 ?
C19 C20 C21 H21 . . . . 176.95 ?
C19 C24 C23 C22 . . . . 0.34 ?
C19 C24 C23 H23 . . . . 179.63 ?
C20 C19 C24 C23 . . . . 0.67 ?
C20 C21 C22 C23 . . . . 0.92 ?
C20 C21 C22 H22 . . . . 178.44 ?
C21 C20 C19 C24 . . . . -0.90 ?
C21 C22 C23 C24 . . . . -1.15 ?
C21 C22 C23 H23 . . . . 179.57 ?
H21 C21 C22 C23 . . . . -175.83 ?
H21 C21 C22 H22 . . . . 1.68 ?
H22 C22 C23 C24 . . . . -178.70 ?
H22 C22 C23 H23 . . . . 2.01 ?

loop_
_publcif_info_datablock.id
_publcif_info_datablock.publ_exptl
_publcif_info_datablock.publ_geom
_publcif_info_datablock.structure
{e3840cc8-464c-473e-92dd-4528b07e8a38} y y y

loop_
_publcif_info_exptl_table_extra_item
sin_theta_over_lambda_max

loop_
_publcif_info_exptl_table_header_item
?

loop_
_publcif_info_tables.block_id
_publcif_info_tables.reference_item
{e3840cc8-464c-473e-92dd-4528b07e8a38} '_publcif_info_datablock.publ_exptl'
{e3840cc8-464c-473e-92dd-4528b07e8a38} '_geom_hbond_atom_site_label_D'

loop_
_publcif_info_cif.paper_type
CB

_cod_database_fobs_code 2108896
